data_7026953
loop_
_publ_author_name
'Fei, Honghan'
'Oliver, Scott R. J.'

_publ_section_title
;
 Two cationic metal-organic frameworks based on cadmium and
 \a,\w-alkanedisulfonate anions and their photoluminescent properties.
;
_journal_issue 46
_journal_name_full 'Dalton transactions (Cambridge, England : 2003)'
_journal_page_first 11193
_journal_page_last 11200
_journal_paper_doi 10.1039/c0dt01064b
_journal_volume 39
_journal_year 2010
_chemical_formula_sum 'C56 H52 Cd3 N10 O18 S6'
_chemical_formula_weight 1682.73
_chemical_name_systematic
;
?
;
_space_group_IT_number 2
_symmetry_cell_setting triclinic
_symmetry_space_group_name_Hall '-P 1'
_symmetry_space_group_name_H-M 'P -1'
_atom_sites_solution_hydrogens geom
_atom_sites_solution_primary direct
_atom_sites_solution_secondary difmap
_audit_creation_method SHELXL-97
_cell_angle_alpha 95.4940(10)
_cell_angle_beta 104.7250(10)
_cell_angle_gamma 99.1220(10)
_cell_formula_units_Z 1
_cell_length_a 8.4243(9)
_cell_length_b 11.6368(12)
_cell_length_c 15.7095(16)
_cell_measurement_reflns_used 8442
_cell_measurement_temperature 150(2)
_cell_measurement_theta_max 59.314
_cell_measurement_theta_min 4.788
_cell_volume 1455.6(3)
_computing_cell_refinement 'Bruker SAINT v7.34'
_computing_data_collection 'Bruker APEX-II v2.1-4'
_computing_data_reduction 'Bruker SAINT v7.34'
_computing_structure_refinement 'SHELXL-97 (Sheldrick, 1997)'
_computing_structure_solution 'SHELXS-97 (Sheldrick, 1990)'
_diffrn_ambient_temperature 150(2)
_diffrn_detector_area_resol_mean 83.33
_diffrn_measured_fraction_theta_full 0.988
_diffrn_measured_fraction_theta_max 0.988
_diffrn_measurement_device_type 'Bruker APEX-II'
_diffrn_measurement_method \w/2\q-scans
_diffrn_radiation_monochromator graphite
_diffrn_radiation_source 'fine-focus sealed tube'
_diffrn_radiation_type MoK\a
_diffrn_radiation_wavelength 0.71073
_diffrn_reflns_av_R_equivalents 0.0206
_diffrn_reflns_av_sigmaI/netI 0.0262
_diffrn_reflns_limit_h_max 10
_diffrn_reflns_limit_h_min -10
_diffrn_reflns_limit_k_max 14
_diffrn_reflns_limit_k_min -14
_diffrn_reflns_limit_l_max 19
_diffrn_reflns_limit_l_min -19
_diffrn_reflns_number 14904
_diffrn_reflns_theta_full 26.73
_diffrn_reflns_theta_max 26.73
_diffrn_reflns_theta_min 2.09
_exptl_absorpt_coefficient_mu 1.387
_exptl_absorpt_correction_T_max 0.7459
_exptl_absorpt_correction_T_min 0.6724
_exptl_absorpt_correction_type empirical
_exptl_crystal_colour colorless
_exptl_crystal_density_diffrn 1.920
_exptl_crystal_density_method 'not measured'
_exptl_crystal_description block
_exptl_crystal_F_000 842
_exptl_crystal_size_max 0.075
_exptl_crystal_size_mid 0.050
_exptl_crystal_size_min 0.025
_refine_diff_density_max 0.642
_refine_diff_density_min -0.575
_refine_diff_density_rms 0.081
_refine_ls_extinction_method none
_refine_ls_goodness_of_fit_ref 1.021
_refine_ls_hydrogen_treatment mixed
_refine_ls_matrix_type full
_refine_ls_number_parameters 425
_refine_ls_number_reflns 6107
_refine_ls_number_restraints 0
_refine_ls_restrained_S_all 1.021
_refine_ls_R_factor_all 0.0275
_refine_ls_R_factor_gt 0.0230
_refine_ls_shift/su_max 0.002
_refine_ls_shift/su_mean 0.000
_refine_ls_structure_factor_coef Fsqd
_refine_ls_weighting_details 'calc w=1/[\s^2^(Fo^2^)+(0.0325P)^2^+0.6428P] where P=(Fo^2^+2Fc^2^)/3'
_refine_ls_weighting_scheme calc
_refine_ls_wR_factor_gt 0.0578
_refine_ls_wR_factor_ref 0.0603
_reflns_number_gt 5395
_reflns_number_total 6107
_reflns_threshold_expression >2sigma(I)
_cod_data_source_file c0dt01064b.txt
_cod_data_source_block xsc1002
_cod_original_sg_symbol_H-M P-1
_cod_database_code 7026953

loop_
_symmetry_equiv_pos_as_xyz
'x, y, z'
'-x, -y, -z'

loop_
_atom_site_label
_atom_site_type_symbol
_atom_site_fract_x
_atom_site_fract_y
_atom_site_fract_z
_atom_site_U_iso_or_equiv
_atom_site_adp_type
_atom_site_occupancy
_atom_site_symmetry_multiplicity
_atom_site_calc_flag
_atom_site_refinement_flags
Cd1 Cd 0.5000 0.5000 0.0000 0.00965(6) Uani 1 2 d S
Cd2 Cd 0.476744(19) 0.449920(13) 0.323826(10) 0.01056(5) Uani 1 1 d .
S1 S 0.22371(7) 0.44746(5) 0.47608(3) 0.01285(11) Uani 1 1 d .
S3 S 0.17708(6) 0.42777(5) 0.10648(3) 0.01180(11) Uani 1 1 d .
S4 S 0.79757(7) 0.53008(5) 0.22081(3) 0.01239(11) Uani 1 1 d .
O1 O 0.25217(19) 0.43635(14) 0.38788(10) 0.0160(3) Uani 1 1 d .
O2 O 0.2153(2) 0.33925(15) 0.51353(11) 0.0203(4) Uani 1 1 d .
O3 O 0.34285(19) 0.54641(14) 0.53633(10) 0.0169(3) Uani 1 1 d .
O7 O 0.2789(2) 0.50316(15) 0.06300(11) 0.0191(4) Uani 1 1 d .
O8 O 0.2791(2) 0.38616(15) 0.18256(10) 0.0184(4) Uani 1 1 d .
O9 O 0.05828(19) 0.33351(14) 0.04503(10) 0.0180(3) Uani 1 1 d .
O10 O 0.7036(2) 0.55454(15) 0.13468(10) 0.0201(4) Uani 1 1 d .
O11 O 0.6942(2) 0.44825(15) 0.25950(12) 0.0216(4) Uani 1 1 d .
O12 O 0.8855(2) 0.63552(14) 0.28050(10) 0.0192(4) Uani 1 1 d .
N1 N 0.4990(2) 0.69505(16) 0.00412(12) 0.0125(4) Uani 1 1 d .
N7 N 0.4497(2) 0.63981(16) 0.31202(12) 0.0131(4) Uani 1 1 d .
N8 N 0.4556(2) 0.25077(16) 0.31465(12) 0.0135(4) Uani 1 1 d .
C1 C 0.0249(3) 0.4898(2) 0.45709(14) 0.0155(5) Uani 1 1 d .
H1A H 0.0285 0.5629 0.4295 0.023 Uiso 1 1 calc R
H1B H -0.0605 0.4275 0.4151 0.023 Uiso 1 1 calc R
C3 C 0.0563(3) 0.5200(2) 0.14805(15) 0.0138(4) Uani 1 1 d .
H3A H 0.1314 0.5888 0.1883 0.021 Uiso 1 1 calc R
H3B H -0.0166 0.5491 0.0981 0.021 Uiso 1 1 calc R
C4 C 0.9497(3) 0.4514(2) 0.19828(15) 0.0149(5) Uani 1 1 d .
H4A H 1.0223 0.4368 0.2549 0.022 Uiso 1 1 calc R
H4B H 0.8932 0.3743 0.1624 0.022 Uiso 1 1 calc R
C11 C 0.4814(3) 0.6941(2) 0.24486(14) 0.0151(5) Uani 1 1 d .
H11A H 0.5124 0.6506 0.1994 0.018 Uiso 1 1 calc R
C12 C 0.4036(3) 0.7036(2) 0.37454(15) 0.0183(5) Uani 1 1 d .
H12A H 0.3801 0.6667 0.4225 0.022 Uiso 1 1 calc R
C13 C 0.3887(3) 0.8197(2) 0.37271(15) 0.0181(5) Uani 1 1 d .
H13A H 0.3526 0.8601 0.4177 0.022 Uiso 1 1 calc R
C14 C 0.4711(3) 0.8103(2) 0.23876(14) 0.0151(5) Uani 1 1 d .
H14A H 0.4942 0.8445 0.1896 0.018 Uiso 1 1 calc R
C15 C 0.4270(3) 0.87797(19) 0.30402(14) 0.0130(4) Uani 1 1 d .
C16 C 0.4302(3) 1.00538(19) 0.30535(14) 0.0134(4) Uani 1 1 d .
C17 C 0.3851(3) 1.0714(2) 0.37123(15) 0.0166(5) Uani 1 1 d .
H17A H 0.3445 1.0336 0.4145 0.025 Uiso 1 1 calc R
C18 C 0.4848(3) 1.0680(2) 0.24298(15) 0.0179(5) Uani 1 1 d .
H18A H 0.5145 1.0274 0.1957 0.027 Uiso 1 1 calc R
C20 C 0.3991(3) 0.1912(2) 0.37370(15) 0.0171(5) Uani 1 1 d .
H20A H 0.3674 0.2339 0.4193 0.026 Uiso 1 1 calc R
C21 C 0.6469(3) 0.8912(2) 0.01364(15) 0.0155(5) Uani 1 1 d .
H21A H 0.7508 0.9423 0.0213 0.019 Uiso 1 1 calc R
C22 C 0.3518(3) 0.8557(2) -0.00800(15) 0.0142(4) Uani 1 1 d .
H22A H 0.2484 0.8817 -0.0155 0.017 Uiso 1 1 calc R
C23 C 0.4996(3) 0.93680(19) 0.00115(14) 0.0111(4) Uani 1 1 d .
C27 C 0.6411(3) 0.7726(2) 0.01485(15) 0.0159(5) Uani 1 1 d .
H27A H 0.7428 0.7442 0.0237 0.019 Uiso 1 1 calc R
C28 C 0.3571(3) 0.7379(2) -0.00600(15) 0.0146(4) Uani 1 1 d .
H28A H 0.2557 0.6846 -0.0121 0.017 Uiso 1 1 calc R
C41 C 0.4955(3) 0.1882(2) 0.24994(15) 0.0174(5) Uani 1 1 d .
H41A H 0.5330 0.2284 0.2067 0.026 Uiso 1 1 calc R
N11 N 0.1023(2) -0.03140(18) 0.09568(13) 0.0193(4) Uani 1 1 d .
N12 N -0.2128(3) 0.04727(19) 0.47470(13) 0.0223(4) Uani 1 1 d .
C91 C 0.0593(3) -0.1208(2) 0.13790(16) 0.0200(5) Uani 1 1 d .
H91A H 0.0716 -0.1968 0.1158 0.024 Uiso 1 1 calc R
C92 C 0.0826(3) 0.0743(2) 0.12877(16) 0.0216(5) Uani 1 1 d .
C93 C -0.1968(3) -0.0583(2) 0.44004(16) 0.0207(5) Uani 1 1 d .
H93A H -0.2301 -0.1242 0.4671 0.025 Uiso 1 1 calc R
C94 C -0.1599(3) 0.1381(2) 0.43613(17) 0.0250(6) Uani 1 1 d .
H94A H -0.1670 0.2146 0.4602 0.030 Uiso 1 1 calc R
C95 C -0.0019(3) -0.1103(2) 0.21152(15) 0.0200(5) Uani 1 1 d .
H95A H -0.0306 -0.1775 0.2384 0.024 Uiso 1 1 calc R
C96 C 0.0225(3) 0.0941(2) 0.20206(16) 0.0199(5) Uani 1 1 d .
H96A H 0.0111 0.1711 0.2224 0.024 Uiso 1 1 calc R
C97 C -0.0211(3) 0.0006(2) 0.24594(15) 0.0169(5) Uani 1 1 d .
C98 C -0.0843(3) 0.0166(2) 0.32623(15) 0.0171(5) Uani 1 1 d .
C99 C -0.1351(3) -0.0780(2) 0.36740(15) 0.0194(5) Uani 1 1 d .
H99A H -0.1274 -0.1554 0.3458 0.023 Uiso 1 1 calc R
C100 C -0.0961(3) 0.1280(2) 0.36407(16) 0.0238(5) Uani 1 1 d .
H10A H -0.0602 0.1961 0.3400 0.029 Uiso 1 1 calc R
H92 H 0.117(4) 0.139(3) 0.1003(19) 0.035(8) Uiso 1 1 d .

loop_
_atom_site_aniso_label
_atom_site_aniso_U_11
_atom_site_aniso_U_22
_atom_site_aniso_U_33
_atom_site_aniso_U_23
_atom_site_aniso_U_13
_atom_site_aniso_U_12
Cd1 0.01120(11) 0.00673(11) 0.01258(11) 0.00219(8) 0.00513(8) 0.00273(8)
Cd2 0.01238(9) 0.00807(9) 0.01275(9) 0.00247(6) 0.00511(6) 0.00310(6)
S1 0.0126(3) 0.0141(3) 0.0133(3) 0.0021(2) 0.0051(2) 0.0040(2)
S3 0.0115(3) 0.0126(3) 0.0129(3) 0.0029(2) 0.0053(2) 0.0035(2)
S4 0.0126(3) 0.0132(3) 0.0131(3) 0.0022(2) 0.0058(2) 0.0040(2)
O1 0.0138(8) 0.0200(9) 0.0150(8) 0.0001(6) 0.0048(6) 0.0055(6)
O2 0.0246(9) 0.0169(9) 0.0232(9) 0.0065(7) 0.0104(7) 0.0070(7)
O3 0.0154(8) 0.0189(9) 0.0150(8) 0.0013(7) 0.0032(6) 0.0018(7)
O7 0.0208(9) 0.0176(9) 0.0257(9) 0.0077(7) 0.0154(7) 0.0065(7)
O8 0.0199(8) 0.0194(9) 0.0169(8) 0.0033(7) 0.0029(7) 0.0095(7)
O9 0.0152(8) 0.0193(9) 0.0183(8) -0.0019(7) 0.0042(6) 0.0032(7)
O10 0.0188(8) 0.0276(10) 0.0156(8) 0.0036(7) 0.0037(7) 0.0107(7)
O11 0.0230(9) 0.0168(9) 0.0314(10) 0.0065(7) 0.0181(8) 0.0039(7)
O12 0.0228(9) 0.0158(9) 0.0184(8) -0.0007(7) 0.0060(7) 0.0034(7)
N1 0.0136(9) 0.0103(9) 0.0147(9) 0.0025(7) 0.0050(7) 0.0033(7)
N7 0.0155(9) 0.0085(9) 0.0153(9) 0.0010(7) 0.0041(7) 0.0027(7)
N8 0.0162(9) 0.0097(9) 0.0149(9) 0.0022(7) 0.0044(7) 0.0030(7)
C1 0.0133(11) 0.0207(12) 0.0128(11) 0.0015(9) 0.0029(9) 0.0062(9)
C3 0.0148(11) 0.0135(11) 0.0159(11) 0.0031(9) 0.0077(9) 0.0044(9)
C4 0.0156(11) 0.0165(12) 0.0165(11) 0.0041(9) 0.0084(9) 0.0064(9)
C11 0.0178(11) 0.0141(12) 0.0135(10) -0.0002(9) 0.0047(9) 0.0035(9)
C12 0.0266(13) 0.0131(12) 0.0195(12) 0.0052(9) 0.0126(10) 0.0041(10)
C13 0.0281(13) 0.0113(12) 0.0195(12) 0.0030(9) 0.0138(10) 0.0050(10)
C14 0.0202(12) 0.0125(11) 0.0135(10) 0.0029(9) 0.0061(9) 0.0030(9)
C15 0.0138(11) 0.0090(11) 0.0149(11) 0.0013(8) 0.0022(9) 0.0017(8)
C16 0.0140(11) 0.0111(11) 0.0138(10) 0.0010(8) 0.0016(8) 0.0026(8)
C17 0.0232(12) 0.0127(12) 0.0185(11) 0.0044(9) 0.0115(10) 0.0057(9)
C18 0.0284(13) 0.0131(12) 0.0162(11) 0.0020(9) 0.0126(10) 0.0049(10)
C20 0.0234(12) 0.0145(12) 0.0166(11) 0.0032(9) 0.0094(9) 0.0061(9)
C21 0.0129(11) 0.0093(11) 0.0257(12) 0.0032(9) 0.0076(9) 0.0017(8)
C22 0.0101(10) 0.0137(12) 0.0206(11) 0.0047(9) 0.0050(9) 0.0047(8)
C23 0.0130(10) 0.0102(11) 0.0111(10) 0.0024(8) 0.0049(8) 0.0026(8)
C27 0.0126(11) 0.0133(12) 0.0232(12) 0.0034(9) 0.0064(9) 0.0034(9)
C28 0.0123(11) 0.0112(11) 0.0188(11) 0.0035(9) 0.0025(9) 0.0006(8)
C41 0.0242(12) 0.0142(12) 0.0166(11) 0.0040(9) 0.0095(10) 0.0039(9)
N11 0.0192(10) 0.0215(11) 0.0182(10) 0.0031(8) 0.0061(8) 0.0049(8)
N12 0.0222(11) 0.0260(12) 0.0193(10) 0.0035(9) 0.0078(8) 0.0032(9)
C91 0.0218(12) 0.0160(12) 0.0202(12) 0.0003(10) 0.0026(10) 0.0044(10)
C92 0.0242(13) 0.0194(13) 0.0230(13) 0.0076(10) 0.0074(10) 0.0051(10)
C93 0.0165(12) 0.0230(13) 0.0213(12) 0.0056(10) 0.0044(9) 0.0001(10)
C94 0.0307(14) 0.0186(13) 0.0259(13) -0.0008(10) 0.0110(11) 0.0023(11)
C95 0.0228(12) 0.0174(13) 0.0194(12) 0.0035(10) 0.0055(10) 0.0022(10)
C96 0.0221(12) 0.0151(12) 0.0233(12) 0.0040(10) 0.0062(10) 0.0053(10)
C97 0.0130(11) 0.0194(12) 0.0169(11) 0.0027(9) 0.0025(9) 0.0016(9)
C98 0.0139(11) 0.0184(12) 0.0170(11) 0.0028(9) 0.0026(9) 0.0001(9)
C99 0.0192(12) 0.0181(13) 0.0194(12) 0.0026(10) 0.0032(9) 0.0031(9)
C100 0.0296(14) 0.0187(13) 0.0245(13) 0.0038(10) 0.0110(11) 0.0022(11)

loop_
_atom_type_symbol
_atom_type_description
_atom_type_scat_dispersion_real
_atom_type_scat_dispersion_imag
_atom_type_scat_source
C C 0.0033 0.0016 'International Tables Vol C Tables 4.2.6.8 and 6.1.1.4'
H H 0.0000 0.0000 'International Tables Vol C Tables 4.2.6.8 and 6.1.1.4'
Cd Cd -0.8075 1.2024 'International Tables Vol C Tables 4.2.6.8 and 6.1.1.4'
N N 0.0061 0.0033 'International Tables Vol C Tables 4.2.6.8 and 6.1.1.4'
O O 0.0106 0.0060 'International Tables Vol C Tables 4.2.6.8 and 6.1.1.4'
S S 0.1246 0.1234 'International Tables Vol C Tables 4.2.6.8 and 6.1.1.4'

loop_
_geom_angle_atom_site_label_1
_geom_angle_atom_site_label_2
_geom_angle_atom_site_label_3
_geom_angle
_geom_angle_site_symmetry_1
_geom_angle_site_symmetry_3
N1 Cd1 N1 180.00(9) 2_665 .
N1 Cd1 O10 95.01(6) 2_665 .
N1 Cd1 O10 84.99(6) . .
N1 Cd1 O10 84.99(6) 2_665 2_665
N1 Cd1 O10 95.01(6) . 2_665
O10 Cd1 O10 180.0 . 2_665
N1 Cd1 O7 82.90(6) 2_665 2_665
N1 Cd1 O7 97.10(6) . 2_665
O10 Cd1 O7 85.76(6) . 2_665
O10 Cd1 O7 94.23(6) 2_665 2_665
N1 Cd1 O7 97.10(6) 2_665 .
N1 Cd1 O7 82.90(6) . .
O10 Cd1 O7 94.24(6) . .
O10 Cd1 O7 85.77(6) 2_665 .
O7 Cd1 O7 180.0 2_665 .
N7 Cd2 N8 168.84(6) . .
N7 Cd2 O11 97.37(6) . .
N8 Cd2 O11 86.38(6) . .
N7 Cd2 O3 105.96(6) . 2_666
N8 Cd2 O3 84.42(6) . 2_666
O11 Cd2 O3 90.73(6) . 2_666
N7 Cd2 O1 86.72(6) . .
N8 Cd2 O1 89.40(6) . .
O11 Cd2 O1 175.76(6) . .
O3 Cd2 O1 89.20(5) 2_666 .
N7 Cd2 O8 90.45(6) . .
N8 Cd2 O8 78.98(6) . .
O11 Cd2 O8 90.56(6) . .
O3 Cd2 O8 163.23(6) 2_666 .
O1 Cd2 O8 88.29(5) . .
O2 S1 O1 113.62(10) . .
O2 S1 O3 113.17(10) . .
O1 S1 O3 111.30(9) . .
O2 S1 C1 108.78(11) . .
O1 S1 C1 103.66(9) . .
O3 S1 C1 105.50(10) . .
O9 S3 O8 112.72(10) . .
O9 S3 O7 112.96(10) . .
O8 S3 O7 112.05(10) . .
O9 S3 C3 106.06(10) . .
O8 S3 C3 107.15(10) . .
O7 S3 C3 105.24(10) . .
O12 S4 O10 112.58(10) . .
O12 S4 O11 113.88(10) . .
O10 S4 O11 111.94(10) . .
O12 S4 C4 107.41(10) . .
O10 S4 C4 105.83(10) . .
O11 S4 C4 104.40(10) . .
S1 O1 Cd2 139.09(9) . .
S1 O3 Cd2 129.92(10) . 2_666
S3 O7 Cd1 139.98(10) . .
S3 O8 Cd2 143.27(10) . .
S4 O10 Cd1 152.13(11) . .
S4 O11 Cd2 137.98(10) . .
C27 N1 C28 117.20(19) . .
C27 N1 Cd1 120.83(14) . .
C28 N1 Cd1 121.95(15) . .
C11 N7 C12 116.92(19) . .
C11 N7 Cd2 122.60(15) . .
C12 N7 Cd2 120.46(15) . .
C41 N8 C20 117.2(2) . .
C41 N8 Cd2 121.78(15) . .
C20 N8 Cd2 121.02(15) . .
C1 C1 S1 111.6(2) 2_566 .
C1 C1 H1A 109.3 2_566 .
S1 C1 H1A 109.3 . .
C1 C1 H1B 109.3 2_566 .
S1 C1 H1B 109.3 . .
H1A C1 H1B 108.0 . .
C4 C3 S3 109.79(16) 1_455 .
C4 C3 H3A 109.7 1_455 .
S3 C3 H3A 109.7 . .
C4 C3 H3B 109.7 1_455 .
S3 C3 H3B 109.7 . .
H3A C3 H3B 108.2 . .
C3 C4 S4 110.86(16) 1_655 .
C3 C4 H4A 109.5 1_655 .
S4 C4 H4A 109.5 . .
C3 C4 H4B 109.5 1_655 .
S4 C4 H4B 109.5 . .
H4A C4 H4B 108.1 . .
N7 C11 C14 123.0(2) . .
N7 C11 H11A 118.5 . .
C14 C11 H11A 118.5 . .
N7 C12 C13 123.5(2) . .
N7 C12 H12A 118.2 . .
C13 C12 H12A 118.2 . .
C12 C13 C15 119.7(2) . .
C12 C13 H13A 120.1 . .
C15 C13 H13A 120.1 . .
C11 C14 C15 120.6(2) . .
C11 C14 H14A 119.7 . .
C15 C14 H14A 119.7 . .
C14 C15 C13 116.2(2) . .
C14 C15 C16 122.7(2) . .
C13 C15 C16 121.1(2) . .
C17 C16 C18 116.0(2) . .
C17 C16 C15 121.7(2) . .
C18 C16 C15 122.2(2) . .
C20 C17 C16 120.3(2) 1_565 .
C20 C17 H17A 119.9 1_565 .
C16 C17 H17A 119.9 . .
C41 C18 C16 120.3(2) 1_565 .
C41 C18 H18A 119.9 1_565 .
C16 C18 H18A 119.9 . .
N8 C20 C17 123.1(2) . 1_545
N8 C20 H20A 118.4 . .
C17 C20 H20A 118.4 1_545 .
C27 C21 C23 120.1(2) . .
C27 C21 H21A 120.0 . .
C23 C21 H21A 120.0 . .
C28 C22 C23 119.9(2) . .
C28 C22 H22A 120.1 . .
C23 C22 H22A 120.1 . .
C21 C23 C22 116.3(2) . .
C21 C23 C23 121.7(2) . 2_675
C22 C23 C23 122.0(2) . 2_675
N1 C27 C21 123.4(2) . .
N1 C27 H27A 118.3 . .
C21 C27 H27A 118.3 . .
N1 C28 C22 123.1(2) . .
N1 C28 H28A 118.4 . .
C22 C28 H28A 118.4 . .
N8 C41 C18 123.1(2) . 1_545
N8 C41 H41A 118.5 . .
C18 C41 H41A 118.5 1_545 .
C91 N11 C92 115.9(2) . .
C93 N12 C94 115.8(2) . .
N11 C91 C95 124.5(2) . .
N11 C91 H91A 117.7 . .
C95 C91 H91A 117.7 . .
N11 C92 C96 124.0(2) . .
N11 C92 H92 116.1(18) . .
C96 C92 H92 119.9(18) . .
N12 C93 C99 124.4(2) . .
N12 C93 H93A 117.8 . .
C99 C93 H93A 117.8 . .
N12 C94 C100 124.4(2) . .
N12 C94 H94A 117.8 . .
C100 C94 H94A 117.8 . .
C91 C95 C97 119.2(2) . .
C91 C95 H95A 120.4 . .
C97 C95 H95A 120.4 . .
C92 C96 C97 119.7(2) . .
C92 C96 H96A 120.1 . .
C97 C96 H96A 120.1 . .
C96 C97 C95 116.6(2) . .
C96 C97 C98 122.2(2) . .
C95 C97 C98 121.1(2) . .
C99 C98 C100 116.3(2) . .
C99 C98 C97 122.0(2) . .
C100 C98 C97 121.7(2) . .
C93 C99 C98 119.5(2) . .
C93 C99 H99A 120.3 . .
C98 C99 H99A 120.3 . .
C94 C100 C98 119.7(2) . .
C94 C100 H10A 120.2 . .
C98 C100 H10A 120.2 . .

loop_
_geom_bond_atom_site_label_1
_geom_bond_atom_site_label_2
_geom_bond_distance
_geom_bond_site_symmetry_2
Cd1 N1 2.2659(19) 2_665
Cd1 N1 2.2660(19) .
Cd1 O10 2.3183(16) .
Cd1 O10 2.3183(16) 2_665
Cd1 O7 2.3240(15) 2_665
Cd1 O7 2.3240(15) .
Cd2 N7 2.2773(18) .
Cd2 N8 2.2837(19) .
Cd2 O11 2.3077(16) .
Cd2 O3 2.3242(15) 2_666
Cd2 O1 2.3495(15) .
Cd2 O8 2.3797(16) .
S1 O2 1.4392(17) .
S1 O1 1.4624(16) .
S1 O3 1.4734(16) .
S1 C1 1.782(2) .
S3 O9 1.4473(16) .
S3 O8 1.4566(16) .
S3 O7 1.4651(16) .
S3 C3 1.779(2) .
S4 O12 1.4393(17) .
S4 O10 1.4625(16) .
S4 O11 1.4668(17) .
S4 C4 1.774(2) .
O3 Cd2 2.3242(15) 2_666
N1 C27 1.342(3) .
N1 C28 1.346(3) .
N7 C11 1.342(3) .
N7 C12 1.346(3) .
N8 C41 1.337(3) .
N8 C20 1.345(3) .
C1 C1 1.519(4) 2_566
C1 H1A 0.9900 .
C1 H1B 0.9900 .
C3 C4 1.524(3) 1_455
C3 H3A 0.9900 .
C3 H3B 0.9900 .
C4 C3 1.524(3) 1_655
C4 H4A 0.9900 .
C4 H4B 0.9900 .
C11 C14 1.379(3) .
C11 H11A 0.9500 .
C12 C13 1.378(3) .
C12 H12A 0.9500 .
C13 C15 1.406(3) .
C13 H13A 0.9500 .
C14 C15 1.393(3) .
C14 H14A 0.9500 .
C15 C16 1.477(3) .
C16 C17 1.395(3) .
C16 C18 1.400(3) .
C17 C20 1.376(3) 1_565
C17 H17A 0.9500 .
C18 C41 1.380(3) 1_565
C18 H18A 0.9500 .
C20 C17 1.376(3) 1_545
C20 H20A 0.9500 .
C21 C27 1.375(3) .
C21 C23 1.401(3) .
C21 H21A 0.9500 .
C22 C28 1.381(3) .
C22 C23 1.404(3) .
C22 H22A 0.9500 .
C23 C23 1.474(4) 2_675
C27 H27A 0.9500 .
C28 H28A 0.9500 .
C41 C18 1.380(3) 1_545
C41 H41A 0.9500 .
N11 C91 1.337(3) .
N11 C92 1.341(3) .
N12 C93 1.336(3) .
N12 C94 1.339(3) .
C91 C95 1.384(3) .
C91 H91A 0.9500 .
C92 C96 1.384(3) .
C92 H92 0.95(3) .
C93 C99 1.384(3) .
C93 H93A 0.9500 .
C94 C100 1.374(3) .
C94 H94A 0.9500 .
C95 C97 1.400(3) .
C95 H95A 0.9500 .
C96 C97 1.393(3) .
C96 H96A 0.9500 .
C97 C98 1.496(3) .
C98 C99 1.393(3) .
C98 C100 1.402(3) .
C99 H99A 0.9500 .
C100 H10A 0.9500 .

loop_
_geom_torsion_atom_site_label_1
_geom_torsion_atom_site_label_2
_geom_torsion_atom_site_label_3
_geom_torsion_atom_site_label_4
_geom_torsion
_geom_torsion_site_symmetry_1
_geom_torsion_site_symmetry_4
O2 S1 O1 Cd2 -88.65(16) . .
O3 S1 O1 Cd2 40.51(18) . .
C1 S1 O1 Cd2 153.45(14) . .
N7 Cd2 O1 S1 -95.11(15) . .
N8 Cd2 O1 S1 95.36(15) . .
O11 Cd2 O1 S1 100.1(8) . .
O3 Cd2 O1 S1 10.93(15) 2_666 .
O8 Cd2 O1 S1 174.34(15) . .
O2 S1 O3 Cd2 3.35(15) . 2_666
O1 S1 O3 Cd2 -126.04(11) . 2_666
C1 S1 O3 Cd2 122.18(12) . 2_666
O9 S3 O7 Cd1 -73.89(17) . .
O8 S3 O7 Cd1 54.73(18) . .
C3 S3 O7 Cd1 170.84(15) . .
N1 Cd1 O7 S3 11.74(17) 2_665 .
N1 Cd1 O7 S3 -168.26(17) . .
O10 Cd1 O7 S3 -83.86(16) . .
O10 Cd1 O7 S3 96.14(16) 2_665 .
O7 Cd1 O7 S3 -29(51) 2_665 .
O9 S3 O8 Cd2 -170.61(14) . .
O7 S3 O8 Cd2 60.64(18) . .
C3 S3 O8 Cd2 -54.31(18) . .
N7 Cd2 O8 S3 4.18(17) . .
N8 Cd2 O8 S3 -179.40(17) . .
O11 Cd2 O8 S3 -93.20(17) . .
O3 Cd2 O8 S3 172.41(14) 2_666 .
O1 Cd2 O8 S3 90.88(17) . .
O12 S4 O10 Cd1 -163.27(19) . .
O11 S4 O10 Cd1 -33.5(2) . .
C4 S4 O10 Cd1 79.7(2) . .
N1 Cd1 O10 S4 -24.1(2) 2_665 .
N1 Cd1 O10 S4 155.9(2) . .
O10 Cd1 O10 S4 -76(7) 2_665 .
O7 Cd1 O10 S4 -106.6(2) 2_665 .
O7 Cd1 O10 S4 73.4(2) . .
O12 S4 O11 Cd2 57.44(18) . .
O10 S4 O11 Cd2 -71.70(17) . .
C4 S4 O11 Cd2 174.28(15) . .
N7 Cd2 O11 S4 0.35(17) . .
N8 Cd2 O11 S4 169.79(16) . .
O3 Cd2 O11 S4 -105.85(16) 2_666 .
O1 Cd2 O11 S4 165.1(7) . .
O8 Cd2 O11 S4 90.88(16) . .
N1 Cd1 N1 C27 -131(6) 2_665 .
O10 Cd1 N1 C27 53.93(16) . .
O10 Cd1 N1 C27 -126.07(16) 2_665 .
O7 Cd1 N1 C27 -31.16(17) 2_665 .
O7 Cd1 N1 C27 148.84(17) . .
N1 Cd1 N1 C28 47(6) 2_665 .
O10 Cd1 N1 C28 -127.61(17) . .
O10 Cd1 N1 C28 52.39(17) 2_665 .
O7 Cd1 N1 C28 147.30(17) 2_665 .
O7 Cd1 N1 C28 -32.70(17) . .
N8 Cd2 N7 C11 -77.0(4) . .
O11 Cd2 N7 C11 32.03(18) . .
O3 Cd2 N7 C11 124.92(17) 2_666 .
O1 Cd2 N7 C11 -146.85(17) . .
O8 Cd2 N7 C11 -58.59(17) . .
N8 Cd2 N7 C12 104.4(3) . .
O11 Cd2 N7 C12 -146.56(17) . .
O3 Cd2 N7 C12 -53.67(18) 2_666 .
O1 Cd2 N7 C12 34.56(17) . .
O8 Cd2 N7 C12 122.82(17) . .
N7 Cd2 N8 C41 79.6(4) . .
O11 Cd2 N8 C41 -30.51(17) . .
O3 Cd2 N8 C41 -121.60(17) 2_666 .
O1 Cd2 N8 C41 149.14(17) . .
O8 Cd2 N8 C41 60.77(17) . .
N7 Cd2 N8 C20 -99.2(4) . .
O11 Cd2 N8 C20 150.73(17) . .
O3 Cd2 N8 C20 59.64(17) 2_666 .
O1 Cd2 N8 C20 -29.62(17) . .
O8 Cd2 N8 C20 -117.99(17) . .
O2 S1 C1 C1 60.8(3) . 2_566
O1 S1 C1 C1 -178.0(2) . 2_566
O3 S1 C1 C1 -60.9(3) . 2_566
O9 S3 C3 C4 62.31(18) . 1_455
O8 S3 C3 C4 -58.32(18) . 1_455
O7 S3 C3 C4 -177.74(15) . 1_455
O12 S4 C4 C3 -65.02(18) . 1_655
O10 S4 C4 C3 55.47(18) . 1_655
O11 S4 C4 C3 173.75(16) . 1_655
C12 N7 C11 C14 1.0(3) . .
Cd2 N7 C11 C14 -177.65(17) . .
C11 N7 C12 C13 -0.3(3) . .
Cd2 N7 C12 C13 178.40(19) . .
N7 C12 C13 C15 -1.8(4) . .
N7 C11 C14 C15 0.4(3) . .
C11 C14 C15 C13 -2.3(3) . .
C11 C14 C15 C16 173.8(2) . .
C12 C13 C15 C14 3.0(3) . .
C12 C13 C15 C16 -173.3(2) . .
C14 C15 C16 C17 179.8(2) . .
C13 C15 C16 C17 -4.2(3) . .
C14 C15 C16 C18 -2.8(3) . .
C13 C15 C16 C18 173.2(2) . .
C18 C16 C17 C20 -1.5(3) . 1_565
C15 C16 C17 C20 176.0(2) . 1_565
C17 C16 C18 C41 1.6(3) . 1_565
C15 C16 C18 C41 -176.0(2) . 1_565
C41 N8 C20 C17 1.6(3) . 1_545
Cd2 N8 C20 C17 -179.60(18) . 1_545
C27 C21 C23 C22 1.1(3) . .
C27 C21 C23 C23 -179.6(2) . 2_675
C28 C22 C23 C21 -1.1(3) . .
C28 C22 C23 C23 179.6(2) . 2_675
C28 N1 C27 C21 -1.7(3) . .
Cd1 N1 C27 C21 176.81(17) . .
C23 C21 C27 N1 0.3(4) . .
C27 N1 C28 C22 1.7(3) . .
Cd1 N1 C28 C22 -176.82(16) . .
C23 C22 C28 N1 -0.3(3) . .
C20 N8 C41 C18 -1.5(3) . 1_545
Cd2 N8 C41 C18 179.65(18) . 1_545
C92 N11 C91 C95 -0.2(3) . .
C91 N11 C92 C96 0.2(4) . .
C94 N12 C93 C99 -1.9(4) . .
C93 N12 C94 C100 1.6(4) . .
N11 C91 C95 C97 -0.2(4) . .
N11 C92 C96 C97 0.1(4) . .
C92 C96 C97 C95 -0.5(3) . .
C92 C96 C97 C98 179.1(2) . .
C91 C95 C97 C96 0.5(3) . .
C91 C95 C97 C98 -179.0(2) . .
C96 C97 C98 C99 177.0(2) . .
C95 C97 C98 C99 -3.5(3) . .
C96 C97 C98 C100 -2.8(3) . .
C95 C97 C98 C100 176.7(2) . .
N12 C93 C99 C98 0.3(4) . .
C100 C98 C99 C93 1.6(3) . .
C97 C98 C99 C93 -178.2(2) . .
N12 C94 C100 C98 0.3(4) . .
C99 C98 C100 C94 -1.9(4) . .
C97 C98 C100 C94 177.9(2) . .
